data_4084727
loop_
_publ_author_name
'Ma, Chong'
'Ai, Chunjin'
'Li, Zhefu'
'Li, Bin'
'Song, Haibin'
'Xu, Shansheng'
'Wang, Baiquan'

_publ_section_title
;
 Synthesis and Alkyne Insertion Reactions of NHC-Based Cyclometalated
 Ruthenium(II) Complexes
;
_journal_issue 19
_journal_name_full Organometallics
_journal_page_first 5164
_journal_paper_doi 10.1021/om500369g
_journal_volume 33
_journal_year 2014
_chemical_formula_sum 'C29 H32 Cl N3 O2 Ru'
_chemical_formula_weight 591.10
_chemical_name_systematic
; 
 ? 
;
_space_group_IT_number 14
_symmetry_cell_setting monoclinic
_symmetry_space_group_name_Hall '-P 2ybc'
_symmetry_space_group_name_H-M 'P 1 21/c 1'
_atom_sites_solution_hydrogens geom
_atom_sites_solution_primary direct
_atom_sites_solution_secondary difmap
_audit_creation_method SHELXL-97
_cell_angle_alpha 90.00
_cell_angle_beta 94.57(3)
_cell_angle_gamma 90.00
_cell_formula_units_Z 4
_cell_length_a 14.208(3)
_cell_length_b 13.218(3)
_cell_length_c 13.864(3)
_cell_measurement_reflns_used 8958
_cell_measurement_temperature 113(2)
_cell_measurement_theta_max 27.8904
_cell_measurement_theta_min 1.4378
_cell_volume 2595.4(10)
_computing_cell_refinement crystalclear
_computing_data_collection crystalclear
_computing_data_reduction crystalclear
_computing_molecular_graphics 'Bruker SHELXTL'
_computing_publication_material 'Bruker SHELXTL'
_computing_structure_refinement 'SHELXL-97 (Sheldrick, 1997)'
_computing_structure_solution 'SHELXS-97 (Sheldrick, 1990)'
_diffrn_ambient_temperature 113(2)
_diffrn_measured_fraction_theta_full 0.986
_diffrn_measured_fraction_theta_max 0.986
_diffrn_measurement_device_type 'rigaku saturn'
_diffrn_measurement_method '\w scans'
_diffrn_radiation_monochromator confocal
_diffrn_radiation_source 'rotating anode'
_diffrn_radiation_type MoK\a
_diffrn_radiation_wavelength 0.71073
_diffrn_reflns_av_R_equivalents 0.0354
_diffrn_reflns_av_sigmaI/netI 0.0308
_diffrn_reflns_limit_h_max 18
_diffrn_reflns_limit_h_min -18
_diffrn_reflns_limit_k_max 17
_diffrn_reflns_limit_k_min -16
_diffrn_reflns_limit_l_max 18
_diffrn_reflns_limit_l_min -18
_diffrn_reflns_number 25954
_diffrn_reflns_theta_full 27.98
_diffrn_reflns_theta_max 27.98
_diffrn_reflns_theta_min 1.44
_diffrn_standards_decay_% 0
_diffrn_standards_interval_count 0
_diffrn_standards_interval_time 0
_diffrn_standards_number 0
_exptl_absorpt_coefficient_mu 0.739
_exptl_absorpt_correction_T_max 0.9165
_exptl_absorpt_correction_T_min 0.8663
_exptl_absorpt_correction_type multi-scan
_exptl_absorpt_process_details crystalclear
_exptl_crystal_density_diffrn 1.513
_exptl_crystal_density_method 'not measured'
_exptl_crystal_F_000 1216
_exptl_crystal_size_max 0.20
_exptl_crystal_size_mid 0.18
_exptl_crystal_size_min 0.12
_refine_diff_density_max 0.772
_refine_diff_density_min -1.104
_refine_diff_density_rms 0.083
_refine_ls_extinction_method none
_refine_ls_goodness_of_fit_ref 1.036
_refine_ls_hydrogen_treatment constr
_refine_ls_matrix_type full
_refine_ls_number_parameters 331
_refine_ls_number_reflns 6171
_refine_ls_number_restraints 0
_refine_ls_restrained_S_all 1.036
_refine_ls_R_factor_all 0.0370
_refine_ls_R_factor_gt 0.0327
_refine_ls_shift/su_max 0.004
_refine_ls_shift/su_mean 0.000
_refine_ls_structure_factor_coef Fsqd
_refine_ls_weighting_details 'calc w=1/[\s^2^(Fo^2^)+(0.0409P)^2^+2.1919P] where P=(Fo^2^+2Fc^2^)/3'
_refine_ls_weighting_scheme calc
_refine_ls_wR_factor_gt 0.0772
_refine_ls_wR_factor_ref 0.0795
_reflns_number_gt 5542
_reflns_number_total 6171
_reflns_threshold_expression >2sigma(I)
_cod_data_source_file om500369g_si_001.cif
_cod_data_source_block 2i
_cod_depositor_comments
;
The following automatic conversions were performed:

'_symmetry_cell_setting' value 'Monoclinic' changed to 'monoclinic'
according to
/usr/data/users/saulius/crontab/automatic-downloads/current/ACS/lib/dictionaries/cif_core.dic
dictionary named 'cif_core.dic' version 2.4.2 from
2011-04-26.

'_exptl_absorpt_correction_type' value 'MULTI-SCAN'
changed to 'multi-scan' according to
/usr/data/users/saulius/crontab/automatic-downloads/current/ACS/lib/dictionaries/cif_core.dic
dictionary named 'cif_core.dic' version 2.4.2 from
2011-04-26.

'_refine_ls_hydrogen_treatment' value 'CONSTR' changed
to 'constr' according to
/usr/data/users/saulius/crontab/automatic-downloads/current/ACS/lib/dictionaries/cif_core.dic
dictionary named 'cif_core.dic' version 2.4.2 from 2011-04-26.

Automatic conversion script
Id: cif_fix_values 2827 2014-09-09 07:05:25Z andrius 
;
_cod_original_cell_volume 2595.4(9)
_cod_original_sg_symbol_H-M P2(1)/c
_cod_database_code 4084727

loop_
_symmetry_equiv_pos_as_xyz
'x, y, z'
'-x, y+1/2, -z+1/2'
'-x, -y, -z'
'x, -y-1/2, z-1/2'

loop_
_atom_site_label
_atom_site_type_symbol
_atom_site_fract_x
_atom_site_fract_y
_atom_site_fract_z
_atom_site_U_iso_or_equiv
_atom_site_adp_type
_atom_site_occupancy
_atom_site_symmetry_multiplicity
_atom_site_calc_flag
_atom_site_refinement_flags
Ru1 Ru 0.730240(10) 0.810342(13) 0.186808(11) 0.01349(6) Uani 1 1 d .
Cl1 Cl 0.63462(4) 0.72420(5) 0.05971(4) 0.02451(12) Uani 1 1 d .
O1 O 0.92284(13) 1.10964(17) -0.12968(15) 0.0463(5) Uani 1 1 d .
O2 O 0.96229(12) 0.95417(16) -0.09851(13) 0.0344(4) Uani 1 1 d .
N1 N 0.91076(14) 1.02729(18) -0.09117(14) 0.0290(5) Uani 1 1 d .
N2 N 0.60445(12) 0.97969(14) 0.13248(12) 0.0157(3) Uani 1 1 d .
N3 N 0.53034(11) 0.88968(14) 0.23122(12) 0.0162(3) Uani 1 1 d .
C1 C 0.75058(14) 0.92308(16) 0.08737(14) 0.0160(4) Uani 1 1 d .
C2 C 0.82635(14) 0.93449(18) 0.02932(15) 0.0199(4) Uani 1 1 d .
H2 H 0.8756 0.8857 0.0320 0.024 Uiso 1 1 calc R
C3 C 0.82921(15) 1.01754(19) -0.03221(15) 0.0221(5) Uani 1 1 d .
C4 C 0.76044(15) 1.09110(19) -0.04106(16) 0.0232(5) Uani 1 1 d .
H4 H 0.7657 1.1470 -0.0833 0.028 Uiso 1 1 calc R
C5 C 0.68291(15) 1.08124(18) 0.01364(16) 0.0209(4) Uani 1 1 d .
H5 H 0.6335 1.1299 0.0095 0.025 Uiso 1 1 calc R
C6 C 0.68016(14) 0.99804(17) 0.07446(14) 0.0160(4) Uani 1 1 d .
C7 C 0.61408(14) 0.89682(16) 0.19128(14) 0.0149(4) Uani 1 1 d .
C8 C 0.46979(15) 0.96642(18) 0.19682(16) 0.0213(4) Uani 1 1 d .
H8 H 0.4071 0.9770 0.2139 0.026 Uiso 1 1 calc R
C9 C 0.51591(15) 1.02324(17) 0.13481(15) 0.0196(4) Uani 1 1 d .
H9 H 0.4925 1.0811 0.1000 0.024 Uiso 1 1 calc R
C10 C 0.50866(15) 0.80723(17) 0.29819(16) 0.0203(4) Uani 1 1 d .
H10A H 0.5434 0.8195 0.3619 0.024 Uiso 1 1 calc R
H10B H 0.5314 0.7424 0.2728 0.024 Uiso 1 1 calc R
C11 C 0.40426(14) 0.79788(16) 0.31199(15) 0.0171(4) Uani 1 1 d .
C12 C 0.34641(15) 0.73606(17) 0.25032(15) 0.0194(4) Uani 1 1 d .
C13 C 0.25134(15) 0.72575(18) 0.26689(17) 0.0223(5) Uani 1 1 d .
H13 H 0.2119 0.6847 0.2244 0.027 Uiso 1 1 calc R
C14 C 0.21259(14) 0.77385(17) 0.34389(16) 0.0196(4) Uani 1 1 d .
C15 C 0.27090(15) 0.83598(17) 0.40273(16) 0.0182(4) Uani 1 1 d .
H15 H 0.2455 0.8699 0.4552 0.022 Uiso 1 1 calc R
C16 C 0.36581(14) 0.85031(17) 0.38721(15) 0.0171(4) Uani 1 1 d .
C17 C 0.42457(16) 0.92431(18) 0.44958(16) 0.0240(5) Uani 1 1 d .
H17A H 0.4738 0.8875 0.4888 0.036 Uiso 1 1 calc R
H17B H 0.3840 0.9602 0.4922 0.036 Uiso 1 1 calc R
H17C H 0.4540 0.9732 0.4082 0.036 Uiso 1 1 calc R
C18 C 0.38375(18) 0.68147(19) 0.16536(17) 0.0286(5) Uani 1 1 d .
H18A H 0.4186 0.6211 0.1885 0.043 Uiso 1 1 calc R
H18B H 0.4260 0.7265 0.1329 0.043 Uiso 1 1 calc R
H18C H 0.3308 0.6615 0.1197 0.043 Uiso 1 1 calc R
C19 C 0.11030(16) 0.7602(2) 0.3619(2) 0.0309(6) Uani 1 1 d .
H19A H 0.1036 0.7009 0.4033 0.046 Uiso 1 1 calc R
H19B H 0.0730 0.7501 0.3001 0.046 Uiso 1 1 calc R
H19C H 0.0877 0.8205 0.3941 0.046 Uiso 1 1 calc R
C20 C 0.77487(18) 0.55265(19) 0.20371(19) 0.0283(5) Uani 1 1 d .
H20A H 0.7562 0.5092 0.2562 0.042 Uiso 1 1 calc R
H20B H 0.8320 0.5254 0.1782 0.042 Uiso 1 1 calc R
H20C H 0.7238 0.5549 0.1519 0.042 Uiso 1 1 calc R
C21 C 0.79406(15) 0.65736(17) 0.24171(16) 0.0205(4) Uani 1 1 d .
C22 C 0.74026(15) 0.69743(17) 0.31382(16) 0.0205(4) Uani 1 1 d .
H22 H 0.6944 0.6567 0.3415 0.025 Uiso 1 1 calc R
C23 C 0.75471(15) 0.79775(17) 0.34457(15) 0.0189(4) Uani 1 1 d .
H23 H 0.7146 0.8257 0.3893 0.023 Uiso 1 1 calc R
C24 C 0.82766(14) 0.85877(17) 0.31078(14) 0.0172(4) Uani 1 1 d .
C25 C 0.88057(14) 0.81758(16) 0.23765(15) 0.0171(4) Uani 1 1 d .
H25 H 0.9275 0.8578 0.2111 0.021 Uiso 1 1 calc R
C26 C 0.86477(15) 0.71805(17) 0.20353(16) 0.0192(4) Uani 1 1 d .
H26 H 0.9014 0.6916 0.1550 0.023 Uiso 1 1 calc R
C27 C 0.84762(15) 0.96149(18) 0.35746(16) 0.0222(5) Uani 1 1 d .
H27 H 0.7872 1.0006 0.3539 0.027 Uiso 1 1 calc R
C28 C 0.87987(19) 0.9446(2) 0.46482(18) 0.0354(6) Uani 1 1 d .
H28A H 0.9396 0.9071 0.4700 0.053 Uiso 1 1 calc R
H28B H 0.8317 0.9057 0.4956 0.053 Uiso 1 1 calc R
H28C H 0.8889 1.0101 0.4973 0.053 Uiso 1 1 calc R
C29 C 0.92014(17) 1.02325(19) 0.30804(19) 0.0290(5) Uani 1 1 d .
H29A H 0.9811 0.9881 0.3141 0.043 Uiso 1 1 calc R
H29B H 0.9269 1.0899 0.3388 0.043 Uiso 1 1 calc R
H29C H 0.8992 1.0315 0.2394 0.043 Uiso 1 1 calc R

loop_
_atom_site_aniso_label
_atom_site_aniso_U_11
_atom_site_aniso_U_22
_atom_site_aniso_U_33
_atom_site_aniso_U_23
_atom_site_aniso_U_13
_atom_site_aniso_U_12
Ru1 0.00988(8) 0.01726(10) 0.01363(9) -0.00077(6) 0.00271(6) -0.00149(6)
Cl1 0.0191(2) 0.0337(3) 0.0207(2) -0.0095(2) 0.0012(2) -0.0051(2)
O1 0.0286(10) 0.0630(14) 0.0492(12) 0.0332(11) 0.0143(9) -0.0019(9)
O2 0.0224(8) 0.0534(12) 0.0290(9) 0.0027(8) 0.0123(7) 0.0002(8)
N1 0.0194(9) 0.0477(14) 0.0203(9) 0.0093(9) 0.0036(8) -0.0077(9)
N2 0.0131(8) 0.0188(9) 0.0156(8) 0.0010(7) 0.0022(6) -0.0014(7)
N3 0.0114(7) 0.0221(9) 0.0154(8) 0.0026(7) 0.0034(6) -0.0006(7)
C1 0.0124(9) 0.0222(11) 0.0136(9) 0.0003(8) 0.0015(7) -0.0038(8)
C2 0.0131(9) 0.0301(12) 0.0167(9) 0.0008(9) 0.0021(8) -0.0028(8)
C3 0.0151(9) 0.0361(13) 0.0154(10) 0.0021(9) 0.0029(8) -0.0076(9)
C4 0.0216(10) 0.0291(13) 0.0190(10) 0.0074(9) 0.0023(8) -0.0073(9)
C5 0.0184(10) 0.0241(12) 0.0203(10) 0.0030(9) 0.0018(8) -0.0011(8)
C6 0.0126(9) 0.0225(11) 0.0130(9) -0.0003(8) 0.0026(7) -0.0046(8)
C7 0.0128(9) 0.0197(11) 0.0126(9) -0.0014(8) 0.0026(7) -0.0027(8)
C8 0.0140(9) 0.0285(12) 0.0219(10) 0.0031(9) 0.0049(8) 0.0037(9)
C9 0.0154(9) 0.0236(12) 0.0199(10) 0.0023(9) 0.0018(8) 0.0023(8)
C10 0.0129(9) 0.0268(12) 0.0216(10) 0.0086(9) 0.0044(8) 0.0009(8)
C11 0.0127(9) 0.0213(11) 0.0175(10) 0.0059(8) 0.0024(8) -0.0004(8)
C12 0.0196(10) 0.0212(11) 0.0175(10) 0.0015(8) 0.0029(8) 0.0004(9)
C13 0.0190(10) 0.0209(11) 0.0261(11) 0.0011(9) -0.0027(9) -0.0042(9)
C14 0.0130(9) 0.0185(11) 0.0273(11) 0.0058(9) 0.0024(8) 0.0001(8)
C15 0.0162(9) 0.0190(11) 0.0198(10) 0.0027(8) 0.0042(8) 0.0019(8)
C16 0.0154(9) 0.0183(10) 0.0175(9) 0.0035(8) 0.0005(8) -0.0008(8)
C17 0.0245(11) 0.0257(12) 0.0214(11) 0.0000(9) -0.0010(9) -0.0064(9)
C18 0.0311(12) 0.0336(14) 0.0216(11) -0.0046(10) 0.0046(10) 0.0021(10)
C19 0.0142(10) 0.0358(15) 0.0432(14) 0.0026(12) 0.0041(10) -0.0040(10)
C20 0.0293(12) 0.0225(12) 0.0333(13) -0.0026(10) 0.0047(10) -0.0024(10)
C21 0.0185(10) 0.0196(11) 0.0234(11) 0.0035(9) 0.0015(8) 0.0013(8)
C22 0.0154(9) 0.0263(12) 0.0198(10) 0.0063(9) 0.0023(8) 0.0003(8)
C23 0.0152(9) 0.0277(12) 0.0141(9) 0.0032(8) 0.0029(7) 0.0041(8)
C24 0.0135(9) 0.0223(11) 0.0152(9) -0.0010(8) -0.0031(7) 0.0007(8)
C25 0.0100(8) 0.0214(11) 0.0196(10) 0.0023(8) -0.0006(7) -0.0011(8)
C26 0.0147(9) 0.0232(11) 0.0200(10) -0.0017(9) 0.0020(8) 0.0030(8)
C27 0.0172(10) 0.0242(12) 0.0247(11) -0.0061(9) -0.0016(8) 0.0007(9)
C28 0.0350(14) 0.0444(16) 0.0259(12) -0.0109(12) -0.0036(11) -0.0038(12)
C29 0.0259(12) 0.0234(12) 0.0374(13) -0.0026(10) 0.0013(10) -0.0026(10)

loop_
_atom_type_symbol
_atom_type_description
_atom_type_scat_dispersion_real
_atom_type_scat_dispersion_imag
_atom_type_scat_source
C C 0.0033 0.0016 'International Tables Vol C Tables 4.2.6.8 and 6.1.1.4'
H H 0.0000 0.0000 'International Tables Vol C Tables 4.2.6.8 and 6.1.1.4'
N N 0.0061 0.0033 'International Tables Vol C Tables 4.2.6.8 and 6.1.1.4'
O O 0.0106 0.0060 'International Tables Vol C Tables 4.2.6.8 and 6.1.1.4'
Cl Cl 0.1484 0.1585 'International Tables Vol C Tables 4.2.6.8 and 6.1.1.4'
Ru Ru -1.2594 0.8363 'International Tables Vol C Tables 4.2.6.8 and 6.1.1.4'

loop_
_geom_angle_atom_site_label_1
_geom_angle_atom_site_label_2
_geom_angle_atom_site_label_3
_geom_angle
C7 Ru1 C1 76.68(8)
C7 Ru1 C23 94.45(8)
C1 Ru1 C23 134.48(8)
C7 Ru1 C25 138.07(8)
C1 Ru1 C25 89.92(8)
C23 Ru1 C25 67.09(8)
C7 Ru1 C24 105.98(8)
C1 Ru1 C24 101.39(8)
C23 Ru1 C24 37.64(8)
C25 Ru1 C24 37.51(8)
C7 Ru1 C26 172.17(8)
C1 Ru1 C26 107.17(8)
C23 Ru1 C26 77.97(8)
C25 Ru1 C26 36.81(8)
C24 Ru1 C26 66.78(8)
C7 Ru1 C22 110.19(8)
C1 Ru1 C22 166.86(8)
C23 Ru1 C22 36.25(8)
C25 Ru1 C22 77.52(8)
C24 Ru1 C22 66.25(8)
C26 Ru1 C22 64.69(8)
C7 Ru1 C21 141.73(8)
C1 Ru1 C21 140.89(8)
C23 Ru1 C21 65.16(8)
C25 Ru1 C21 65.68(8)
C24 Ru1 C21 78.08(8)
C26 Ru1 C21 36.08(8)
C22 Ru1 C21 35.49(8)
C7 Ru1 Cl1 82.86(6)
C1 Ru1 Cl1 87.35(6)
C23 Ru1 Cl1 136.46(6)
C25 Ru1 Cl1 136.75(6)
C24 Ru1 Cl1 168.70(6)
C26 Ru1 Cl1 103.96(6)
C22 Ru1 Cl1 104.38(6)
C21 Ru1 Cl1 90.62(6)
O2 N1 O1 123.9(2)
O2 N1 C3 118.6(2)
O1 N1 C3 117.4(2)
C7 N2 C9 111.53(17)
C7 N2 C6 115.62(17)
C9 N2 C6 132.44(18)
C7 N3 C8 110.40(17)
C7 N3 C10 122.76(17)
C8 N3 C10 126.78(17)
C2 C1 C6 114.90(19)
C2 C1 Ru1 127.95(16)
C6 C1 Ru1 117.15(14)
C3 C2 C1 119.8(2)
C3 C2 H2 120.1
C1 C2 H2 120.1
C4 C3 C2 123.8(2)
C4 C3 N1 118.2(2)
C2 C3 N1 118.1(2)
C3 C4 C5 118.2(2)
C3 C4 H4 120.9
C5 C4 H4 120.9
C6 C5 C4 117.8(2)
C6 C5 H5 121.1
C4 C5 H5 121.1
C5 C6 C1 125.46(18)
C5 C6 N2 122.73(19)
C1 C6 N2 111.81(18)
N3 C7 N2 104.50(17)
N3 C7 Ru1 136.21(16)
N2 C7 Ru1 118.72(14)
C9 C8 N3 107.82(18)
C9 C8 H8 126.1
N3 C8 H8 126.1
C8 C9 N2 105.74(19)
C8 C9 H9 127.1
N2 C9 H9 127.1
N3 C10 C11 113.21(17)
N3 C10 H10A 108.9
C11 C10 H10A 108.9
N3 C10 H10B 108.9
C11 C10 H10B 108.9
H10A C10 H10B 107.8
C16 C11 C12 119.93(19)
C16 C11 C10 119.87(19)
C12 C11 C10 120.19(19)
C13 C12 C11 119.0(2)
C13 C12 C18 119.1(2)
C11 C12 C18 121.9(2)
C14 C13 C12 121.9(2)
C14 C13 H13 119.0
C12 C13 H13 119.0
C15 C14 C13 117.87(19)
C15 C14 C19 120.9(2)
C13 C14 C19 121.2(2)
C14 C15 C16 122.0(2)
C14 C15 H15 119.0
C16 C15 H15 119.0
C15 C16 C11 119.2(2)
C15 C16 C17 119.7(2)
C11 C16 C17 121.07(19)
C16 C17 H17A 109.5
C16 C17 H17B 109.5
H17A C17 H17B 109.5
C16 C17 H17C 109.5
H17A C17 H17C 109.5
H17B C17 H17C 109.5
C12 C18 H18A 109.5
C12 C18 H18B 109.5
H18A C18 H18B 109.5
C12 C18 H18C 109.5
H18A C18 H18C 109.5
H18B C18 H18C 109.5
C14 C19 H19A 109.5
C14 C19 H19B 109.5
H19A C19 H19B 109.5
C14 C19 H19C 109.5
H19A C19 H19C 109.5
H19B C19 H19C 109.5
C21 C20 H20A 109.5
C21 C20 H20B 109.5
H20A C20 H20B 109.5
C21 C20 H20C 109.5
H20A C20 H20C 109.5
H20B C20 H20C 109.5
C22 C21 C26 119.5(2)
C22 C21 C20 120.2(2)
C26 C21 C20 120.3(2)
C22 C21 Ru1 71.65(13)
C26 C21 Ru1 69.82(12)
C20 C21 Ru1 129.39(16)
C23 C22 C21 119.8(2)
C23 C22 Ru1 67.58(12)
C21 C22 Ru1 72.86(13)
C23 C22 H22 120.1
C21 C22 H22 120.1
Ru1 C22 H22 132.3
C22 C23 C24 121.9(2)
C22 C23 Ru1 76.17(13)
C24 C23 Ru1 71.95(12)
C22 C23 H23 119.0
C24 C23 H23 119.0
Ru1 C23 H23 124.4
C25 C24 C23 117.4(2)
C25 C24 C27 123.74(19)
C23 C24 C27 118.84(19)
C25 C24 Ru1 70.62(11)
C23 C24 Ru1 70.41(12)
C27 C24 Ru1 132.25(15)
C26 C25 C24 121.25(19)
C26 C25 Ru1 74.17(12)
C24 C25 Ru1 71.88(11)
C26 C25 H25 119.4
C24 C25 H25 119.4
Ru1 C25 H25 126.5
C25 C26 C21 120.0(2)
C25 C26 Ru1 69.02(12)
C21 C26 Ru1 74.10(12)
C25 C26 H26 120.0
C21 C26 H26 120.0
Ru1 C26 H26 129.2
C29 C27 C24 113.44(19)
C29 C27 C28 110.7(2)
C24 C27 C28 108.2(2)
C29 C27 H27 108.1
C24 C27 H27 108.1
C28 C27 H27 108.1
C27 C28 H28A 109.5
C27 C28 H28B 109.5
H28A C28 H28B 109.5
C27 C28 H28C 109.5
H28A C28 H28C 109.5
H28B C28 H28C 109.5
C27 C29 H29A 109.5
C27 C29 H29B 109.5
H29A C29 H29B 109.5
C27 C29 H29C 109.5
H29A C29 H29C 109.5
H29B C29 H29C 109.5

loop_
_geom_bond_atom_site_label_1
_geom_bond_atom_site_label_2
_geom_bond_distance
Ru1 C7 2.013(2)
Ru1 C1 2.066(2)
Ru1 C23 2.193(2)
Ru1 C25 2.197(2)
Ru1 C24 2.214(2)
Ru1 C26 2.264(2)
Ru1 C22 2.304(2)
Ru1 C21 2.320(2)
Ru1 Cl1 2.4219(8)
O1 N1 1.231(3)
O2 N1 1.222(3)
N1 C3 1.476(3)
N2 C7 1.366(3)
N2 C9 1.386(3)
N2 C6 1.415(2)
N3 C7 1.355(2)
N3 C8 1.390(3)
N3 C10 1.480(3)
C1 C2 1.403(3)
C1 C6 1.409(3)
C2 C3 1.393(3)
C2 H2 0.9500
C3 C4 1.377(3)
C4 C5 1.392(3)
C4 H4 0.9500
C5 C6 1.388(3)
C5 H5 0.9500
C8 C9 1.350(3)
C8 H8 0.9500
C9 H9 0.9500
C10 C11 1.516(3)
C10 H10A 0.9900
C10 H10B 0.9900
C11 C16 1.399(3)
C11 C12 1.401(3)
C12 C13 1.395(3)
C12 C18 1.513(3)
C13 C14 1.393(3)
C13 H13 0.9500
C14 C15 1.385(3)
C14 C19 1.505(3)
C15 C16 1.395(3)
C15 H15 0.9500
C16 C17 1.512(3)
C17 H17A 0.9800
C17 H17B 0.9800
C17 H17C 0.9800
C18 H18A 0.9800
C18 H18B 0.9800
C18 H18C 0.9800
C19 H19A 0.9800
C19 H19B 0.9800
C19 H19C 0.9800
C20 C21 1.498(3)
C20 H20A 0.9800
C20 H20B 0.9800
C20 H20C 0.9800
C21 C22 1.409(3)
C21 C26 1.421(3)
C22 C23 1.403(3)
C22 H22 0.9500
C23 C24 1.422(3)
C23 H23 0.9500
C24 C25 1.418(3)
C24 C27 1.521(3)
C25 C26 1.410(3)
C25 H25 0.9500
C26 H26 0.9500
C27 C29 1.520(3)
C27 C28 1.538(3)
C27 H27 1.0000
C28 H28A 0.9800
C28 H28B 0.9800
C28 H28C 0.9800
C29 H29A 0.9800
C29 H29B 0.9800
C29 H29C 0.9800

loop_
_geom_torsion_atom_site_label_1
_geom_torsion_atom_site_label_2
_geom_torsion_atom_site_label_3
_geom_torsion_atom_site_label_4
_geom_torsion
C7 Ru1 C1 C2 -178.6(2)
C23 Ru1 C1 C2 98.3(2)
C25 Ru1 C1 C2 41.49(19)
C24 Ru1 C1 C2 77.4(2)
C26 Ru1 C1 C2 8.5(2)
C22 Ru1 C1 C2 58.3(4)
C21 Ru1 C1 C2 -7.6(3)
Cl1 Ru1 C1 C2 -95.33(19)
C7 Ru1 C1 C6 0.77(15)
C23 Ru1 C1 C6 -82.28(18)
C25 Ru1 C1 C6 -139.12(16)
C24 Ru1 C1 C6 -103.17(16)
C26 Ru1 C1 C6 -172.15(15)
C22 Ru1 C1 C6 -122.3(3)
C21 Ru1 C1 C6 171.77(14)
Cl1 Ru1 C1 C6 84.06(15)
C6 C1 C2 C3 2.3(3)
Ru1 C1 C2 C3 -178.28(16)
C1 C2 C3 C4 -0.6(3)
C1 C2 C3 N1 179.29(19)
O2 N1 C3 C4 -166.0(2)
O1 N1 C3 C4 14.4(3)
O2 N1 C3 C2 14.1(3)
O1 N1 C3 C2 -165.5(2)
C2 C3 C4 C5 -0.9(3)
N1 C3 C4 C5 179.2(2)
C3 C4 C5 C6 0.5(3)
C4 C5 C6 C1 1.4(3)
C4 C5 C6 N2 -179.25(19)
C2 C1 C6 C5 -2.8(3)
Ru1 C1 C6 C5 177.70(17)
C2 C1 C6 N2 177.78(18)
Ru1 C1 C6 N2 -1.7(2)
C7 N2 C6 C5 -177.46(19)
C9 N2 C6 C5 10.7(3)
C7 N2 C6 C1 1.9(3)
C9 N2 C6 C1 -169.9(2)
C8 N3 C7 N2 0.6(2)
C10 N3 C7 N2 177.93(18)
C8 N3 C7 Ru1 -170.19(17)
C10 N3 C7 Ru1 7.2(3)
C9 N2 C7 N3 -0.5(2)
C6 N2 C7 N3 -174.11(16)
C9 N2 C7 Ru1 172.17(14)
C6 N2 C7 Ru1 -1.4(2)
C1 Ru1 C7 N3 170.1(2)
C23 Ru1 C7 N3 -55.1(2)
C25 Ru1 C7 N3 -115.3(2)
C24 Ru1 C7 N3 -91.6(2)
C26 Ru1 C7 N3 -69.6(7)
C22 Ru1 C7 N3 -21.6(2)
C21 Ru1 C7 N3 -0.7(3)
Cl1 Ru1 C7 N3 81.2(2)
C1 Ru1 C7 N2 0.35(15)
C23 Ru1 C7 N2 135.09(16)
C25 Ru1 C7 N2 74.93(19)
C24 Ru1 C7 N2 98.59(16)
C26 Ru1 C7 N2 120.6(6)
C22 Ru1 C7 N2 168.65(15)
C21 Ru1 C7 N2 -170.48(14)
Cl1 Ru1 C7 N2 -88.61(15)
C7 N3 C8 C9 -0.4(3)
C10 N3 C8 C9 -177.6(2)
N3 C8 C9 N2 0.0(2)
C7 N2 C9 C8 0.3(2)
C6 N2 C9 C8 172.5(2)
C7 N3 C10 C11 -164.29(19)
C8 N3 C10 C11 12.6(3)
N3 C10 C11 C16 -91.4(2)
N3 C10 C11 C12 89.3(2)
C16 C11 C12 C13 -1.7(3)
C10 C11 C12 C13 177.6(2)
C16 C11 C12 C18 177.3(2)
C10 C11 C12 C18 -3.4(3)
C11 C12 C13 C14 -1.0(3)
C18 C12 C13 C14 179.9(2)
C12 C13 C14 C15 2.2(3)
C12 C13 C14 C19 -178.7(2)
C13 C14 C15 C16 -0.5(3)
C19 C14 C15 C16 -179.7(2)
C14 C15 C16 C11 -2.2(3)
C14 C15 C16 C17 176.0(2)
C12 C11 C16 C15 3.3(3)
C10 C11 C16 C15 -176.01(19)
C12 C11 C16 C17 -174.8(2)
C10 C11 C16 C17 5.9(3)
C7 Ru1 C21 C22 -35.16(19)
C1 Ru1 C21 C22 159.07(13)
C23 Ru1 C21 C22 28.18(13)
C25 Ru1 C21 C22 103.02(14)
C24 Ru1 C21 C22 65.61(13)
C26 Ru1 C21 C22 132.4(2)
Cl1 Ru1 C21 C22 -114.37(12)
C7 Ru1 C21 C26 -167.53(13)
C1 Ru1 C21 C26 26.69(19)
C23 Ru1 C21 C26 -104.20(15)
C25 Ru1 C21 C26 -29.36(13)
C24 Ru1 C21 C26 -66.77(13)
C22 Ru1 C21 C26 -132.4(2)
Cl1 Ru1 C21 C26 113.25(12)
C7 Ru1 C21 C20 79.2(2)
C1 Ru1 C21 C20 -86.5(2)
C23 Ru1 C21 C20 142.6(2)
C25 Ru1 C21 C20 -142.6(2)
C24 Ru1 C21 C20 -180.0(2)
C26 Ru1 C21 C20 -113.2(3)
C22 Ru1 C21 C20 114.4(3)
Cl1 Ru1 C21 C20 0.0(2)
C26 C21 C22 C23 2.3(3)
C20 C21 C22 C23 -176.0(2)
Ru1 C21 C22 C23 -50.50(18)
C26 C21 C22 Ru1 52.78(18)
C20 C21 C22 Ru1 -125.5(2)
C7 Ru1 C22 C23 -68.78(14)
C1 Ru1 C22 C23 50.9(4)
C25 Ru1 C22 C23 68.14(13)
C24 Ru1 C22 C23 30.35(12)
C26 Ru1 C22 C23 104.78(14)
C21 Ru1 C22 C23 133.56(19)
Cl1 Ru1 C22 C23 -156.35(11)
C7 Ru1 C22 C21 157.67(13)
C1 Ru1 C22 C21 -82.6(4)
C23 Ru1 C22 C21 -133.56(19)
C25 Ru1 C22 C21 -65.41(13)
C24 Ru1 C22 C21 -103.21(14)
C26 Ru1 C22 C21 -28.77(13)
Cl1 Ru1 C22 C21 70.10(13)
C21 C22 C23 C24 -5.1(3)
Ru1 C22 C23 C24 -58.04(18)
C21 C22 C23 Ru1 52.91(19)
C7 Ru1 C23 C22 118.65(13)
C1 Ru1 C23 C22 -165.68(12)
C25 Ru1 C23 C22 -100.34(14)
C24 Ru1 C23 C22 -130.78(19)
C26 Ru1 C23 C22 -63.34(13)
C21 Ru1 C23 C22 -27.62(12)
Cl1 Ru1 C23 C22 34.35(16)
C7 Ru1 C23 C24 -110.57(13)
C1 Ru1 C23 C24 -34.90(17)
C25 Ru1 C23 C24 30.44(12)
C26 Ru1 C23 C24 67.44(13)
C22 Ru1 C23 C24 130.78(19)
C21 Ru1 C23 C24 103.15(14)
Cl1 Ru1 C23 C24 165.12(10)
C22 C23 C24 C25 5.6(3)
Ru1 C23 C24 C25 -54.49(16)
C22 C23 C24 C27 -171.7(2)
Ru1 C23 C24 C27 128.22(18)
C22 C23 C24 Ru1 60.05(19)
C7 Ru1 C24 C25 -153.87(12)
C1 Ru1 C24 C25 -74.64(13)
C23 Ru1 C24 C25 129.97(19)
C26 Ru1 C24 C25 29.32(12)
C22 Ru1 C24 C25 100.68(14)
C21 Ru1 C24 C25 65.40(13)
Cl1 Ru1 C24 C25 65.5(3)
C7 Ru1 C24 C23 76.16(14)
C1 Ru1 C24 C23 155.39(13)
C25 Ru1 C24 C23 -129.97(19)
C26 Ru1 C24 C23 -100.65(14)
C22 Ru1 C24 C23 -29.29(12)
C21 Ru1 C24 C23 -64.57(13)
Cl1 Ru1 C24 C23 -64.5(3)
C7 Ru1 C24 C27 -35.5(2)
C1 Ru1 C24 C27 43.8(2)
C23 Ru1 C24 C27 -111.6(2)
C25 Ru1 C24 C27 118.4(2)
C26 Ru1 C24 C27 147.7(2)
C22 Ru1 C24 C27 -140.9(2)
C21 Ru1 C24 C27 -176.2(2)
Cl1 Ru1 C24 C27 -176.10(18)
C23 C24 C25 C26 -3.3(3)
C27 C24 C25 C26 173.8(2)
Ru1 C24 C25 C26 -57.69(18)
C23 C24 C25 Ru1 54.38(16)
C27 C24 C25 Ru1 -128.5(2)
C7 Ru1 C25 C26 170.63(12)
C1 Ru1 C25 C26 -119.64(13)
C23 Ru1 C25 C26 100.78(14)
C24 Ru1 C25 C26 131.32(19)
C22 Ru1 C25 C26 64.21(13)
C21 Ru1 C25 C26 28.81(12)
Cl1 Ru1 C25 C26 -33.60(16)
C7 Ru1 C25 C24 39.31(18)
C1 Ru1 C25 C24 109.04(13)
C23 Ru1 C25 C24 -30.54(12)
C26 Ru1 C25 C24 -131.32(19)
C22 Ru1 C25 C24 -67.11(13)
C21 Ru1 C25 C24 -102.51(14)
Cl1 Ru1 C25 C24 -164.92(10)
C24 C25 C26 C21 0.7(3)
Ru1 C25 C26 C21 -55.91(19)
C24 C25 C26 Ru1 56.61(18)
C22 C21 C26 C25 -0.1(3)
C20 C21 C26 C25 178.1(2)
Ru1 C21 C26 C25 53.52(18)
C22 C21 C26 Ru1 -53.64(18)
C20 C21 C26 Ru1 124.6(2)
C7 Ru1 C26 C25 -53.0(6)
C1 Ru1 C26 C25 65.46(14)
C23 Ru1 C26 C25 -67.70(13)
C24 Ru1 C26 C25 -29.84(12)
C22 Ru1 C26 C25 -103.47(14)
C21 Ru1 C26 C25 -131.79(19)
Cl1 Ru1 C26 C25 157.00(11)
C7 Ru1 C26 C21 78.8(6)
C1 Ru1 C26 C21 -162.75(13)
C23 Ru1 C26 C21 64.09(14)
C25 Ru1 C26 C21 131.79(19)
C24 Ru1 C26 C21 101.95(14)
C22 Ru1 C26 C21 28.32(13)
Cl1 Ru1 C26 C21 -71.20(13)
C25 C24 C27 C29 8.7(3)
C23 C24 C27 C29 -174.14(19)
Ru1 C24 C27 C29 -85.1(2)
C25 C24 C27 C28 -114.6(2)
C23 C24 C27 C28 62.6(2)
Ru1 C24 C27 C28 151.58(17)
